data_4344687
loop_
_publ_author_name
'Bae, Su-Whan'
'Yoo, Jisun'
'Lee, Suheon'
'Choi, Kwang Yong'
'Ok, Kang Min'

_publ_section_title
;
 Synthesis and Characterization of Three New Layered Vanadium Tellurites,
 MVTe2O8 (M = Al, Ga, and Mn): Three-Dimensional (3-D) Antiferromagnetic
 Behavior of MnVTe2O8 with a Zigzag S = 2 Spin Chain.
;
_journal_issue 3
_journal_name_full 'Inorganic chemistry'
_journal_page_first 1347
_journal_page_last 1353
_journal_paper_doi 10.1021/acs.inorgchem.5b02784
_journal_volume 55
_journal_year 2016
_chemical_formula_moiety 'O8  V1  Ga1  Te2'
_chemical_formula_sum 'Ga O8 Te2 V'
_chemical_formula_weight 503.86
_space_group_IT_number 14
_symmetry_cell_setting monoclinic
_symmetry_Int_Tables_number 14
_symmetry_space_group_name_Hall '-P 2yn'
_symmetry_space_group_name_H-M 'P 1 21/n 1'
_atom_sites_solution_primary direct
_atom_sites_solution_secondary difmap
_cell_angle_alpha 90
_cell_angle_beta 93.816(2)
_cell_angle_gamma 90
_cell_formula_units_Z 4
_cell_length_a 7.9198(2)
_cell_length_b 4.91690(10)
_cell_length_c 16.4311(4)
_cell_measurement_reflns_used 1356
_cell_measurement_temperature 298.0(2)
_cell_measurement_theta_max 28.382
_cell_measurement_theta_min 2.485
_cell_volume 638.42(3)
_computing_structure_refinement 'SHELXL-97 (Sheldrick, 1997)'
_diffrn_ambient_temperature 298.0(2)
_diffrn_measured_fraction_theta_full 1
_diffrn_measured_fraction_theta_max 0.993
_diffrn_measurement_device_type 'Bruker SMART BREEZE'
_diffrn_measurement_method CCD
_diffrn_radiation_probe x-ray
_diffrn_radiation_type MoK\a
_diffrn_radiation_wavelength 0.71073
_diffrn_reflns_av_R_equivalents 0.0512
_diffrn_reflns_laue_measured_fraction_full 1
_diffrn_reflns_laue_measured_fraction_max 0.993
_diffrn_reflns_limit_h_max 10
_diffrn_reflns_limit_h_min -9
_diffrn_reflns_limit_k_max 6
_diffrn_reflns_limit_k_min -5
_diffrn_reflns_limit_l_max 21
_diffrn_reflns_limit_l_min -21
_diffrn_reflns_number 9891
_diffrn_reflns_point_group_measured_fraction_full 1
_diffrn_reflns_point_group_measured_fraction_max 0.993
_diffrn_reflns_theta_full 25.242
_diffrn_reflns_theta_max 28.382
_diffrn_reflns_theta_min 2.485
_exptl_absorpt_coefficient_mu 14.649
_exptl_absorpt_correction_T_max 0.91
_exptl_absorpt_correction_T_min 0.78
_exptl_absorpt_correction_type empirical
_exptl_absorpt_process_details
; 
 SADABS(Blessing, 1995) 
;
_exptl_crystal_colour Brown
_exptl_crystal_density_diffrn 5.242
_exptl_crystal_density_method 'not measured'
_exptl_crystal_description Plate
_exptl_crystal_F_000 888
_exptl_crystal_size_max 0.042
_exptl_crystal_size_mid 0.014
_exptl_crystal_size_min 0.007
_refine_diff_density_max 1.789
_refine_diff_density_min -1.05
_refine_diff_density_rms 0.231
_refine_ls_extinction_coef 0.00108(14)
_refine_ls_extinction_expression Fc^*^=kFc[1+0.001xFc^2^\l^3^/sin(2\q)]^-1/4^
_refine_ls_extinction_method SHELXL
_refine_ls_goodness_of_fit_ref 1.024
_refine_ls_matrix_type full
_refine_ls_number_constraints 0
_refine_ls_number_parameters 110
_refine_ls_number_reflns 1597
_refine_ls_number_restraints 0
_refine_ls_restrained_S_all 1.024
_refine_ls_R_factor_all 0.0312
_refine_ls_R_factor_gt 0.0242
_refine_ls_shift/su_max 0
_refine_ls_shift/su_mean 0
_refine_ls_structure_factor_coef Fsqd
_refine_ls_weighting_details 'w=1/[\s^2^(Fo^2^)+(0.0265P)^2^] where P=(Fo^2^+2Fc^2^)/3'
_refine_ls_weighting_scheme calc
_refine_ls_wR_factor_gt 0.0547
_refine_ls_wR_factor_ref 0.0564
_reflns_number_gt 1356
_reflns_number_total 1597
_reflns_threshold_expression 'I > 2\s(I)'
_cod_data_source_file ic5b02784_si_002.cif
_cod_data_source_block GaVTe2O8
_cod_depositor_comments
;
The following automatic conversions were performed:

'_exptl_absorpt_correction_type' value 'EMPIRICAL' changed to
'empirical' according to
/usr/data/users/saulius/crontab/automatic-downloads/current/ACS/lib/dictionaries/cif_core.dic
dictionary named 'cif_core.dic' version 2.4.2 from 2011-04-26.

Automatic conversion script
Id: cif_fix_values 4268 2015-11-12 08:31:59Z antanas 
;
_cod_original_sg_symbol_H-M 'P 21/n'
_cod_database_code 4344687

loop_
_symmetry_equiv_pos_as_xyz
'x, y, z'
'-x+1/2, y+1/2, -z+1/2'
'-x, -y, -z'
'x-1/2, -y-1/2, z-1/2'

loop_
_atom_site_label
_atom_site_type_symbol
_atom_site_fract_x
_atom_site_fract_y
_atom_site_fract_z
_atom_site_U_iso_or_equiv
_atom_site_adp_type
_atom_site_occupancy
_atom_site_calc_flag
Te1 Te -0.05453(4) 1.23859(7) 0.27928(2) 0.00965(11) Uani 1 d
Te2 Te -0.13737(5) 0.33922(8) 0.06906(2) 0.01174(11) Uani 1 d
Ga1 Ga 0.16031(8) 0.75618(12) 0.17548(4) 0.01254(15) Uani 1 d
V1 V 0.34628(12) 1.28023(18) 0.07162(5) 0.00933(19) Uani 1 d
O1 O -0.0281(5) 0.9319(8) 0.2143(2) 0.0138(8) Uani 1 d
O2 O 0.0447(5) 0.5846(7) 0.0770(2) 0.0113(8) Uani 1 d
O3 O 0.3656(5) 0.5691(7) 0.1391(2) 0.0109(8) Uani 1 d
O4 O 0.3536(4) 0.9283(7) 0.2494(2) 0.0093(7) Uani 1 d
O5 O 0.1945(5) 1.0615(8) 0.0980(2) 0.0152(8) Uani 1 d
O6 O -0.1903(5) 1.3988(8) 0.1788(2) 0.0126(8) Uani 1 d
O7 O -0.3023(5) 0.6020(8) 0.0331(2) 0.0136(8) Uani 1 d
O8 O 0.5257(5) 1.1233(8) 0.0811(2) 0.0174(9) Uani 1 d

loop_
_atom_site_aniso_label
_atom_site_aniso_U_11
_atom_site_aniso_U_22
_atom_site_aniso_U_33
_atom_site_aniso_U_23
_atom_site_aniso_U_13
_atom_site_aniso_U_12
Te1 0.00966(19) 0.00913(18) 0.01019(18) -0.00018(12) 0.00093(13) 0.00021(13)
Te2 0.01315(19) 0.01030(19) 0.01151(18) 0.00055(13) -0.00109(13) -0.00080(14)
Ga1 0.0132(3) 0.0117(3) 0.0128(3) -0.0008(2) 0.0011(2) 0.0003(2)
V1 0.0136(5) 0.0064(4) 0.0077(4) -0.0001(3) -0.0013(3) -0.0008(3)
O1 0.011(2) 0.013(2) 0.0181(19) -0.0066(16) 0.0015(15) 0.0001(15)
O2 0.0123(19) 0.0102(19) 0.0113(18) -0.0014(14) -0.0003(14) -0.0027(15)
O3 0.0119(19) 0.0093(19) 0.0116(17) -0.0025(14) 0.0008(15) 0.0027(15)
O4 0.0069(18) 0.0109(19) 0.0098(17) -0.0035(14) -0.0005(14) -0.0004(14)
O5 0.017(2) 0.014(2) 0.0141(19) 0.0037(16) -0.0011(16) -0.0027(16)
O6 0.013(2) 0.015(2) 0.0095(17) 0.0019(15) -0.0013(15) 0.0007(15)
O7 0.015(2) 0.016(2) 0.0097(17) 0.0028(15) 0.0008(15) 0.0023(16)
O8 0.021(2) 0.012(2) 0.019(2) 0.0004(16) 0.0008(17) 0.0032(17)

loop_
_atom_type_symbol
_atom_type_description
_atom_type_scat_dispersion_real
_atom_type_scat_dispersion_imag
_atom_type_scat_source
O O 0.0106 0.006 'International Tables Vol C Tables 4.2.6.8 and 6.1.1.4'
V V 0.3005 0.5294 'International Tables Vol C Tables 4.2.6.8 and 6.1.1.4'
Ga Ga 0.2307 1.6083 'International Tables Vol C Tables 4.2.6.8 and 6.1.1.4'
Te Te -0.5308 1.6751 'International Tables Vol C Tables 4.2.6.8 and 6.1.1.4'

loop_
_geom_angle_atom_site_label_1
_geom_angle_atom_site_label_2
_geom_angle_atom_site_label_3
_geom_angle
_geom_angle_site_symmetry_1
_geom_angle_site_symmetry_3
O1 Te1 O4 97.20(16) . 2
O1 Te1 O6 85.60(15) . .
O4 Te1 O6 90.83(14) 2 .
O1 Te1 O3 86.71(15) . 2
O4 Te1 O3 77.58(14) 2 2
O6 Te1 O3 165.18(15) . 2
O2 Te2 O6 92.98(16) . 1_545
O2 Te2 O7 95.36(17) . .
O6 Te2 O7 90.01(16) 1_545 .
O1 Ga1 O2 97.97(15) . .
O1 Ga1 O3 177.47(14) . .
O2 Ga1 O3 84.33(15) . .
O1 Ga1 O5 90.90(16) . .
O2 Ga1 O5 82.82(15) . .
O3 Ga1 O5 90.45(16) . .
O1 Ga1 O4 94.70(16) . 2_545
O2 Ga1 O4 96.69(14) . 2_545
O3 Ga1 O4 83.94(15) . 2_545
O5 Ga1 O4 174.39(16) . 2_545
O1 Ga1 O4 100.74(15) . .
O2 Ga1 O4 158.61(15) . .
O3 Ga1 O4 77.20(14) . .
O5 Ga1 O4 86.59(14) . .
O4 Ga1 O4 92.05(9) 2_545 .
O8 V1 O5 107.9(2) . .
O8 V1 O3 106.20(18) . 1_565
O5 V1 O3 112.12(19) . 1_565
O8 V1 O7 110.71(19) . 3_575
O5 V1 O7 110.39(17) . 3_575
O3 V1 O7 109.44(17) 1_565 3_575
Te1 O1 Ga1 133.6(2) . .
Te2 O2 Ga1 129.6(2) . .
V1 O3 Ga1 120.67(19) 1_545 .
V1 O3 Te1 136.8(2) 1_545 2_545
Ga1 O3 Te1 100.67(15) . 2_545
Te1 O4 Ga1 127.51(17) 2_545 2
Te1 O4 Ga1 104.40(16) 2_545 .
Ga1 O4 Ga1 127.66(17) 2 .
V1 O5 Ga1 140.3(2) . .
Te2 O6 Te1 124.29(19) 1_565 .
V1 O7 Te2 126.3(2) 3_575 .

loop_
_geom_bond_atom_site_label_1
_geom_bond_atom_site_label_2
_geom_bond_distance
_geom_bond_site_symmetry_2
Te1 O1 1.867(4) .
Te1 O4 1.930(4) 2
Te1 O6 2.066(3) .
Te1 O3 2.113(3) 2
Te2 O2 1.878(4) .
Te2 O6 1.901(4) 1_545
Te2 O7 1.903(4) .
Ga1 O1 1.873(4) .
Ga1 O2 1.992(3) .
Ga1 O3 1.994(4) .
Ga1 O5 1.999(4) .
Ga1 O4 2.038(4) 2_545
Ga1 O4 2.071(3) .
V1 O8 1.615(4) .
V1 O5 1.690(4) .
V1 O3 1.802(4) 1_565
V1 O7 1.827(3) 3_575
O3 V1 1.802(4) 1_545
O3 Te1 2.113(3) 2_545
O4 Te1 1.930(4) 2_545
O4 Ga1 2.038(4) 2
O6 Te2 1.901(4) 1_565
O7 V1 1.827(3) 3_575
